data_7229043
loop_
_publ_author_name
'Jiang, Wang'
'Sun, Jing'
'Yan, Chao-Guo'

_publ_section_title
;
 Diastereoselective synthesis of
 benzo[d]chromeno[3&#x2032;,4&#x2032;:3,4]pyrrolo[2,1-b]thiazoles via
 cycloaddition reaction of benzothiazolium salts with 3-nitrochromenes
;
_journal_issue 67
_journal_name_full 'RSC Adv.'
_journal_page_first 42387
_journal_paper_doi 10.1039/C7RA06548E
_journal_volume 7
_journal_year 2017
_chemical_formula_moiety 'C31 H23 Br N2 O5 S'
_chemical_formula_sum 'C31 H23 Br N2 O5 S'
_chemical_formula_weight 615.48
_space_group_crystal_system monoclinic
_space_group_IT_number 14
_space_group_name_Hall '-P 2ybc'
_space_group_name_H-M_alt 'P 1 21/c 1'
_symmetry_space_group_name_Hall '-P 2ybc'
_symmetry_space_group_name_H-M 'P 1 21/c 1'
_atom_sites_solution_hydrogens geom
_audit_creation_method SHELXL-2014/7
_audit_update_record
;
2017-05-03 deposited with the CCDC.
2017-08-28 downloaded from the CCDC.
;
_cell_angle_alpha 90
_cell_angle_beta 120.576(5)
_cell_angle_gamma 90
_cell_formula_units_Z 4
_cell_length_a 16.7535(18)
_cell_length_b 7.6164(8)
_cell_length_c 24.6930(19)
_cell_measurement_reflns_used 9901
_cell_measurement_temperature 293(2)
_cell_measurement_theta_max 26.73
_cell_measurement_theta_min 2.48
_cell_volume 2712.7(5)
_computing_structure_refinement 'SHELXL-2014/7 (Sheldrick, 2014)'
_diffrn_ambient_temperature 293(2)
_diffrn_measured_fraction_theta_full 0.993
_diffrn_measured_fraction_theta_max 0.992
_diffrn_measurement_device_type 'CCD area detector'
_diffrn_measurement_method 'phi and omega scans'
_diffrn_radiation_source 'fine-focus sealed tube'
_diffrn_radiation_type MoK\a
_diffrn_radiation_wavelength 0.71073
_diffrn_reflns_av_R_equivalents 0.0301
_diffrn_reflns_av_unetI/netI 0.0330
_diffrn_reflns_Laue_measured_fraction_full 0.993
_diffrn_reflns_Laue_measured_fraction_max 0.992
_diffrn_reflns_limit_h_max 21
_diffrn_reflns_limit_h_min -21
_diffrn_reflns_limit_k_max 9
_diffrn_reflns_limit_k_min -8
_diffrn_reflns_limit_l_max 32
_diffrn_reflns_limit_l_min -31
_diffrn_reflns_number 26050
_diffrn_reflns_point_group_measured_fraction_full 0.993
_diffrn_reflns_point_group_measured_fraction_max 0.992
_diffrn_reflns_theta_full 25.242
_diffrn_reflns_theta_max 27.529
_diffrn_reflns_theta_min 2.478
_exptl_absorpt_coefficient_mu 1.637
_exptl_absorpt_correction_T_max 0.675
_exptl_absorpt_correction_T_min 0.639
_exptl_absorpt_correction_type multi-scan
_exptl_absorpt_process_details sadabs
_exptl_crystal_colour colorless
_exptl_crystal_density_diffrn 1.507
_exptl_crystal_description block
_exptl_crystal_F_000 1256
_exptl_crystal_size_max 0.280
_exptl_crystal_size_mid 0.240
_exptl_crystal_size_min 0.240
_refine_diff_density_max 0.484
_refine_diff_density_min -0.528
_refine_diff_density_rms 0.048
_refine_ls_extinction_method none
_refine_ls_goodness_of_fit_ref 1.039
_refine_ls_hydrogen_treatment constr
_refine_ls_matrix_type full
_refine_ls_number_parameters 362
_refine_ls_number_reflns 6183
_refine_ls_number_restraints 0
_refine_ls_restrained_S_all 1.039
_refine_ls_R_factor_all 0.0737
_refine_ls_R_factor_gt 0.0394
_refine_ls_shift/su_max 0.002
_refine_ls_shift/su_mean 0.000
_refine_ls_structure_factor_coef Fsqd
_refine_ls_weighting_details 'w=1/[\s^2^(Fo^2^)+(0.0521P)^2^+0.6214P] where P=(Fo^2^+2Fc^2^)/3'
_refine_ls_weighting_scheme calc
_refine_ls_wR_factor_gt 0.0970
_refine_ls_wR_factor_ref 0.1093
_reflns_Friedel_coverage 0.000
_reflns_number_gt 4066
_reflns_number_total 6183
_reflns_threshold_expression 'I > 2\s(I)'
_cod_data_source_file c7ra06548e2.cif
_cod_data_source_block 3n
_cod_database_code 7229043
_shelx_shelxl_version_number 2014/7
_shelx_space_group_comment
;
The symmetry employed for this shelxl refinement is uniquely defined
by the following loop, which should always be used as a source of
symmetry information in preference to the above space-group names.
They are only intended as comments.
;
_shelx_estimated_absorpt_t_min 0.657
_shelx_estimated_absorpt_t_max 0.695

loop_
_space_group_symop_operation_xyz
'x, y, z'
'-x, y+1/2, -z+1/2'
'-x, -y, -z'
'x, -y-1/2, z-1/2'

loop_
_atom_site_label
_atom_site_type_symbol
_atom_site_fract_x
_atom_site_fract_y
_atom_site_fract_z
_atom_site_U_iso_or_equiv
_atom_site_adp_type
_atom_site_occupancy
_atom_site_site_symmetry_order
_atom_site_calc_flag
_atom_site_refinement_flags_posn
_atom_site_refinement_flags_adp
Br1 Br 0.32879(2) 0.55342(4) 0.80699(2) 0.07885(14) Uani 1 1 d . .
C1 C 0.52901(16) 0.9183(3) 0.78212(11) 0.0475(5) Uani 1 1 d . .
H1 H 0.5824 0.8724 0.7849 0.057 Uiso 1 1 calc R U
C2 C 0.44624(16) 0.9077(3) 0.72636(11) 0.0503(5) Uani 1 1 d . .
H2 H 0.4439 0.8557 0.6915 0.060 Uiso 1 1 calc R U
C3 C 0.36585(16) 0.9747(3) 0.72180(11) 0.0508(5) Uani 1 1 d . .
C4 C 0.20174(18) 1.0057(5) 0.65914(15) 0.0838(9) Uani 1 1 d . .
H4A H 0.2027 1.1290 0.6676 0.126 Uiso 1 1 calc R U
H4B H 0.1931 0.9401 0.6890 0.126 Uiso 1 1 calc R U
H4C H 0.1517 0.9812 0.6174 0.126 Uiso 1 1 calc R U
C5 C 0.36975(16) 1.0529(3) 0.77349(11) 0.0549(6) Uani 1 1 d . .
H5 H 0.3161 1.0969 0.7709 0.066 Uiso 1 1 calc R U
C6 C 0.45314(15) 1.0654(3) 0.82874(11) 0.0508(5) Uani 1 1 d . .
H6 H 0.4555 1.1211 0.8631 0.061 Uiso 1 1 calc R U
C7 C 0.53402(14) 0.9970(3) 0.83463(10) 0.0420(5) Uani 1 1 d . .
C8 C 0.62120(14) 1.0114(3) 0.89642(10) 0.0431(5) Uani 1 1 d . .
C9 C 0.69504(13) 0.8679(3) 0.91493(10) 0.0418(5) Uani 1 1 d . .
H9 H 0.6895 0.8175 0.8766 0.050 Uiso 1 1 calc R U
C10 C 0.83884(13) 0.8499(3) 1.01478(10) 0.0465(5) Uani 1 1 d . .
H10 H 0.8702 0.9375 1.0482 0.056 Uiso 1 1 calc R U
C11 C 0.91951(14) 0.8301(3) 0.95157(11) 0.0531(6) Uani 1 1 d . .
C12 C 0.97555(16) 0.8175(4) 0.92503(14) 0.0663(7) Uani 1 1 d . .
H12 H 1.0262 0.7421 0.9419 0.080 Uiso 1 1 calc R U
C13 C 0.95417(19) 0.9191(4) 0.87346(14) 0.0750(9) Uani 1 1 d . .
H13 H 0.9912 0.9118 0.8555 0.090 Uiso 1 1 calc R U
C14 C 0.8798(2) 1.0308(4) 0.84775(14) 0.0766(8) Uani 1 1 d . .
H14 H 0.8669 1.0979 0.8127 0.092 Uiso 1 1 calc R U
C15 C 0.82352(18) 1.0443(4) 0.87390(13) 0.0664(7) Uani 1 1 d . .
H15 H 0.7729 1.1200 0.8567 0.080 Uiso 1 1 calc R U
C16 C 0.84403(15) 0.9442(3) 0.92550(11) 0.0500(6) Uani 1 1 d . .
C17 C 0.82814(16) 1.1051(3) 1.13143(12) 0.0568(6) Uani 1 1 d . .
H17 H 0.8113 1.1794 1.0974 0.068 Uiso 1 1 calc R U
C18 C 0.88799(19) 1.1643(5) 1.19071(15) 0.0774(8) Uani 1 1 d . .
H18 H 0.9112 1.2780 1.1967 0.093 Uiso 1 1 calc R U
C19 C 0.9139(2) 1.0579(6) 1.24117(16) 0.0925(11) Uani 1 1 d . .
H19 H 0.9557 1.0976 1.2815 0.111 Uiso 1 1 calc R U
C20 C 0.8781(2) 0.8924(6) 1.23221(14) 0.0887(10) Uani 1 1 d . .
H20 H 0.8954 0.8202 1.2668 0.106 Uiso 1 1 calc R U
C21 C 0.81588(19) 0.8297(4) 1.17193(12) 0.0708(7) Uani 1 1 d . .
H21 H 0.7910 0.7174 1.1663 0.085 Uiso 1 1 calc R U
C22 C 0.79188(15) 0.9374(3) 1.12075(11) 0.0512(6) Uani 1 1 d . .
C23 C 0.72541(14) 0.8797(3) 1.05441(10) 0.0485(5) Uani 1 1 d . .
H23 H 0.7020 0.9864 1.0288 0.058 Uiso 1 1 calc R U
C24 C 0.76340(14) 0.7593(3) 1.02191(10) 0.0455(5) Uani 1 1 d . .
C25 C 0.68630(13) 0.7172(3) 0.95469(10) 0.0428(5) Uani 1 1 d . .
H25 H 0.7013 0.6058 0.9421 0.051 Uiso 1 1 calc R U
C26 C 0.59152(14) 0.7001(3) 0.94783(10) 0.0447(5) Uani 1 1 d . .
C27 C 0.51718(15) 0.6388(3) 0.89212(11) 0.0497(5) Uani 1 1 d . .
H27 H 0.5259 0.6034 0.8595 0.060 Uiso 1 1 calc R U
C28 C 0.43029(15) 0.6301(3) 0.88513(12) 0.0534(6) Uani 1 1 d . .
C29 C 0.41578(16) 0.6795(3) 0.93302(13) 0.0608(6) Uani 1 1 d . .
H29 H 0.3566 0.6745 0.9275 0.073 Uiso 1 1 calc R U
C30 C 0.48942(16) 0.7365(3) 0.98900(12) 0.0614(6) Uani 1 1 d . .
H30 H 0.4805 0.7682 1.0219 0.074 Uiso 1 1 calc R U
C31 C 0.57698(15) 0.7466(3) 0.99640(11) 0.0507(5) Uani 1 1 d . .
N1 N 0.78941(11) 0.9380(2) 0.95455(8) 0.0447(4) Uani 1 1 d . .
N2 N 0.80022(15) 0.5932(3) 1.06012(11) 0.0614(5) Uani 1 1 d . .
O1 O 0.28729(12) 0.9567(2) 0.66425(8) 0.0714(5) Uani 1 1 d . .
O2 O 0.63268(11) 1.1298(2) 0.93265(8) 0.0601(4) Uani 1 1 d . .
O3 O 0.74760(15) 0.4695(3) 1.04556(12) 0.0910(7) Uani 1 1 d . .
O4 O 0.87994(13) 0.5944(3) 1.10451(9) 0.0826(6) Uani 1 1 d . .
O5 O 0.64823(10) 0.7985(2) 1.05429(7) 0.0601(4) Uani 1 1 d . .
S1 S 0.92700(4) 0.70374(9) 1.01334(3) 0.06313(19) Uani 1 1 d . .

loop_
_atom_site_aniso_label
_atom_site_aniso_U_11
_atom_site_aniso_U_22
_atom_site_aniso_U_33
_atom_site_aniso_U_23
_atom_site_aniso_U_13
_atom_site_aniso_U_12
Br1 0.04663(16) 0.0893(2) 0.0900(2) -0.01498(16) 0.02696(15) -0.02189(13)
C1 0.0434(12) 0.0472(12) 0.0563(14) 0.0063(10) 0.0286(11) 0.0078(9)
C2 0.0583(14) 0.0474(12) 0.0486(13) 0.0002(10) 0.0296(12) 0.0053(10)
C3 0.0455(12) 0.0493(12) 0.0518(14) 0.0060(11) 0.0205(11) 0.0045(10)
C4 0.0463(15) 0.095(2) 0.082(2) 0.0049(17) 0.0122(14) 0.0151(15)
C5 0.0398(12) 0.0651(15) 0.0598(15) 0.0048(12) 0.0254(11) 0.0131(10)
C6 0.0458(12) 0.0584(13) 0.0520(13) -0.0001(11) 0.0277(11) 0.0084(10)
C7 0.0398(11) 0.0417(10) 0.0495(12) 0.0031(10) 0.0264(10) 0.0027(9)
C8 0.0384(11) 0.0472(11) 0.0494(12) 0.0027(10) 0.0266(10) 0.0011(9)
C9 0.0311(10) 0.0497(11) 0.0471(12) -0.0001(10) 0.0216(9) -0.0005(9)
C10 0.0320(10) 0.0558(13) 0.0518(13) -0.0002(11) 0.0212(10) -0.0002(9)
C11 0.0337(11) 0.0649(14) 0.0614(14) -0.0160(12) 0.0248(11) -0.0130(10)
C12 0.0379(12) 0.0870(19) 0.0813(19) -0.0269(16) 0.0358(13) -0.0144(12)
C13 0.0518(15) 0.117(2) 0.0726(19) -0.0367(18) 0.0439(15) -0.0362(16)
C14 0.0605(17) 0.113(2) 0.0699(18) -0.0061(17) 0.0429(15) -0.0279(17)
C15 0.0492(14) 0.0859(19) 0.0722(17) 0.0089(15) 0.0367(13) -0.0089(13)
C16 0.0359(11) 0.0616(14) 0.0574(14) -0.0077(11) 0.0274(11) -0.0120(10)
C17 0.0473(13) 0.0663(15) 0.0604(15) 0.0012(12) 0.0301(12) 0.0050(12)
C18 0.0525(15) 0.101(2) 0.079(2) -0.0239(19) 0.0331(15) -0.0077(15)
C19 0.0502(17) 0.151(4) 0.064(2) -0.024(2) 0.0202(15) 0.007(2)
C20 0.076(2) 0.139(3) 0.0479(17) 0.0252(19) 0.0291(16) 0.031(2)
C21 0.0717(17) 0.0846(19) 0.0575(16) 0.0204(14) 0.0340(14) 0.0110(15)
C22 0.0397(11) 0.0688(15) 0.0463(13) 0.0071(11) 0.0226(10) 0.0079(11)
C23 0.0385(11) 0.0590(13) 0.0504(13) 0.0086(11) 0.0243(10) 0.0019(10)
C24 0.0348(10) 0.0518(12) 0.0512(13) 0.0088(10) 0.0229(10) 0.0024(9)
C25 0.0335(10) 0.0422(11) 0.0561(13) 0.0031(10) 0.0253(10) 0.0001(9)
C26 0.0364(11) 0.0428(11) 0.0594(14) 0.0031(10) 0.0277(10) -0.0021(9)
C27 0.0430(12) 0.0462(12) 0.0653(14) -0.0017(11) 0.0316(11) -0.0074(10)
C28 0.0397(12) 0.0484(12) 0.0703(15) 0.0033(12) 0.0267(12) -0.0057(10)
C29 0.0375(12) 0.0681(15) 0.0828(18) 0.0059(14) 0.0348(13) -0.0021(11)
C30 0.0478(13) 0.0780(16) 0.0723(17) 0.0036(14) 0.0407(13) 0.0010(12)
C31 0.0400(11) 0.0567(13) 0.0607(14) 0.0081(11) 0.0295(11) 0.0012(10)
N1 0.0326(9) 0.0537(10) 0.0517(11) 0.0039(8) 0.0242(8) -0.0024(7)
N2 0.0529(12) 0.0660(13) 0.0704(14) 0.0215(11) 0.0350(12) 0.0126(11)
O1 0.0516(10) 0.0863(13) 0.0573(10) 0.0007(9) 0.0138(9) 0.0095(9)
O2 0.0548(10) 0.0601(10) 0.0585(10) -0.0075(9) 0.0239(8) 0.0086(8)
O3 0.0737(14) 0.0702(13) 0.1238(18) 0.0420(12) 0.0463(13) 0.0031(11)
O4 0.0554(11) 0.0987(14) 0.0756(12) 0.0313(11) 0.0202(10) 0.0233(10)
O5 0.0422(8) 0.0896(12) 0.0545(10) -0.0010(9) 0.0291(8) -0.0068(8)
S1 0.0375(3) 0.0762(4) 0.0747(4) 0.0057(3) 0.0278(3) 0.0106(3)

loop_
_atom_type_symbol
_atom_type_description
_atom_type_scat_dispersion_real
_atom_type_scat_dispersion_imag
_atom_type_scat_source
C C 0.0033 0.0016 'International Tables Vol C Tables 4.2.6.8 and 6.1.1.4'
H H 0.0000 0.0000 'International Tables Vol C Tables 4.2.6.8 and 6.1.1.4'
Br Br -0.2901 2.4595 'International Tables Vol C Tables 4.2.6.8 and 6.1.1.4'
N N 0.0061 0.0033 'International Tables Vol C Tables 4.2.6.8 and 6.1.1.4'
O O 0.0106 0.0060 'International Tables Vol C Tables 4.2.6.8 and 6.1.1.4'
S S 0.1246 0.1234 'International Tables Vol C Tables 4.2.6.8 and 6.1.1.4'

loop_
_geom_angle_atom_site_label_1
_geom_angle_atom_site_label_2
_geom_angle_atom_site_label_3
_geom_angle
C2 C1 C7 120.8(2)
C2 C1 H1 119.6
C7 C1 H1 119.6
C1 C2 C3 120.2(2)
C1 C2 H2 119.9
C3 C2 H2 119.9
O1 C3 C5 124.9(2)
O1 C3 C2 115.4(2)
C5 C3 C2 119.7(2)
O1 C4 H4A 109.5
O1 C4 H4B 109.5
H4A C4 H4B 109.5
O1 C4 H4C 109.5
H4A C4 H4C 109.5
H4B C4 H4C 109.5
C6 C5 C3 119.7(2)
C6 C5 H5 120.2
C3 C5 H5 120.2
C5 C6 C7 121.6(2)
C5 C6 H6 119.2
C7 C6 H6 119.2
C6 C7 C1 118.1(2)
C6 C7 C8 118.50(19)
C1 C7 C8 123.42(19)
O2 C8 C7 121.08(19)
O2 C8 C9 120.48(19)
C7 C8 C9 118.37(18)
N1 C9 C8 111.68(17)
N1 C9 C25 105.11(16)
C8 C9 C25 112.97(16)
N1 C9 H9 109.0
C8 C9 H9 109.0
C25 C9 H9 109.0
N1 C10 C24 104.69(16)
N1 C10 S1 107.58(14)
C24 C10 S1 116.25(16)
N1 C10 H10 109.4
C24 C10 H10 109.4
S1 C10 H10 109.4
C16 C11 C12 119.7(2)
C16 C11 S1 113.01(16)
C12 C11 S1 127.1(2)
C13 C12 C11 118.5(3)
C13 C12 H12 120.8
C11 C12 H12 120.8
C14 C13 C12 121.8(2)
C14 C13 H13 119.1
C12 C13 H13 119.1
C13 C14 C15 120.2(3)
C13 C14 H14 119.9
C15 C14 H14 119.9
C16 C15 C14 118.8(3)
C16 C15 H15 120.6
C14 C15 H15 120.6
C15 C16 C11 121.1(2)
C15 C16 N1 124.5(2)
C11 C16 N1 114.3(2)
C18 C17 C22 121.5(3)
C18 C17 H17 119.2
C22 C17 H17 119.2
C19 C18 C17 120.3(3)
C19 C18 H18 119.8
C17 C18 H18 119.8
C18 C19 C20 119.5(3)
C18 C19 H19 120.2
C20 C19 H19 120.2
C19 C20 C21 121.1(3)
C19 C20 H20 119.4
C21 C20 H20 119.4
C22 C21 C20 118.9(3)
C22 C21 H21 120.6
C20 C21 H21 120.6
C17 C22 C21 118.6(2)
C17 C22 C23 119.2(2)
C21 C22 C23 122.1(2)
O5 C23 C22 107.23(17)
O5 C23 C24 110.54(18)
C22 C23 C24 117.69(18)
O5 C23 H23 107.0
C22 C23 H23 107.0
C24 C23 H23 107.0
N2 C24 C10 110.61(17)
N2 C24 C25 110.71(19)
C10 C24 C25 105.12(17)
N2 C24 C23 108.46(17)
C10 C24 C23 111.92(18)
C25 C24 C23 110.01(16)
C26 C25 C24 113.44(18)
C26 C25 C9 114.85(17)
C24 C25 C9 103.31(16)
C26 C25 H25 108.3
C24 C25 H25 108.3
C9 C25 H25 108.3
C27 C26 C31 118.72(19)
C27 C26 C25 120.14(19)
C31 C26 C25 121.14(19)
C28 C27 C26 120.0(2)
C28 C27 H27 120.0
C26 C27 H27 120.0
C29 C28 C27 121.1(2)
C29 C28 Br1 119.90(17)
C27 C28 Br1 118.96(19)
C30 C29 C28 119.4(2)
C30 C29 H29 120.3
C28 C29 H29 120.3
C29 C30 C31 120.0(2)
C29 C30 H30 120.0
C31 C30 H30 120.0
O5 C31 C30 117.0(2)
O5 C31 C26 122.11(18)
C30 C31 C26 120.8(2)
C16 N1 C10 110.80(17)
C16 N1 C9 115.21(17)
C10 N1 C9 111.98(16)
O3 N2 O4 124.7(2)
O3 N2 C24 117.5(2)
O4 N2 C24 117.8(2)
C3 O1 C4 117.3(2)
C31 O5 C23 115.61(16)
C11 S1 C10 88.97(10)

loop_
_geom_bond_atom_site_label_1
_geom_bond_atom_site_label_2
_geom_bond_distance
Br1 C28 1.902(2)
C1 C2 1.372(3)
C1 C7 1.392(3)
C1 H1 0.9300
C2 C3 1.390(3)
C2 H2 0.9300
C3 O1 1.367(3)
C3 C5 1.379(3)
C4 O1 1.423(3)
C4 H4A 0.9600
C4 H4B 0.9600
C4 H4C 0.9600
C5 C6 1.372(3)
C5 H5 0.9300
C6 C7 1.389(3)
C6 H6 0.9300
C7 C8 1.485(3)
C8 O2 1.214(3)
C8 C9 1.536(3)
C9 N1 1.473(3)
C9 C25 1.565(3)
C9 H9 0.9800
C10 N1 1.447(3)
C10 C24 1.527(3)
C10 S1 1.864(2)
C10 H10 0.9800
C11 C16 1.393(3)
C11 C12 1.395(3)
C11 S1 1.753(3)
C12 C13 1.373(4)
C12 H12 0.9300
C13 C14 1.370(4)
C13 H13 0.9300
C14 C15 1.391(4)
C14 H14 0.9300
C15 C16 1.370(3)
C15 H15 0.9300
C16 N1 1.422(3)
C17 C18 1.363(4)
C17 C22 1.381(4)
C17 H17 0.9300
C18 C19 1.359(5)
C18 H18 0.9300
C19 C20 1.364(5)
C19 H19 0.9300
C20 C21 1.397(4)
C20 H20 0.9300
C21 C22 1.384(3)
C21 H21 0.9300
C22 C23 1.504(3)
C23 O5 1.432(3)
C23 C24 1.553(3)
C23 H23 0.9800
C24 N2 1.509(3)
C24 C25 1.531(3)
C25 C26 1.514(3)
C25 H25 0.9800
C26 C27 1.385(3)
C26 C31 1.386(3)
C27 C28 1.378(3)
C27 H27 0.9300
C28 C29 1.375(4)
C29 C30 1.373(4)
C29 H29 0.9300
C30 C31 1.385(3)
C30 H30 0.9300
C31 O5 1.374(3)
N2 O3 1.213(3)
N2 O4 1.223(3)
